data_1536386
loop_
_publ_author_name
'Pakhomov, V.I.'
'Goryunov, A.V.'

_publ_section_title
;
 On the nature of complex formation of some inorganic halogenides
;
_journal_name_full 'Zhurnal Neorganicheskoi Khimii'
_journal_page_first 1501
_journal_page_last 1508
_journal_volume 38
_journal_year 1993
_chemical_formula_sum 'Cl3 Cs Hg'
_chemical_name_systematic 'Cs Hg Cl3'
_space_group_IT_number 14
_symmetry_space_group_name_Hall '-P 2yn'
_symmetry_space_group_name_H-M 'P 1 21/n 1'
_cell_angle_alpha 90
_cell_angle_beta 109.52
_cell_angle_gamma 90
_cell_formula_units_Z 8
_cell_length_a 9.287
_cell_length_b 15.222
_cell_length_c 9.339
_cell_volume 1244.344
_citation_journal_id_ASTM ZNOKAQ
_cod_data_source_file Pakhomov_ZNOKAQ_1993_1379.cif
_cod_data_source_block Cl3Cs1Hg1
_cod_original_sg_symbol_Hall '-P 2ybc (x-z,y,z)'
_cod_original_formula_sum 'Cl3 Cs1 Hg1'
_cod_database_code 1536386

loop_
_symmetry_equiv_pos_as_xyz
x,y,z
-x+1/2,y+1/2,-z+1/2
-x,-y,-z
x-1/2,-y-1/2,z-1/2

loop_
_atom_site_label
_atom_site_type_symbol
_atom_site_fract_x
_atom_site_fract_y
_atom_site_fract_z
_atom_site_occupancy
_atom_site_U_iso_or_equiv
Cl4 Cl-1 -0.401 0.111 0.373 1 0.0
Cs1 Cs+1 0 0 0.5 1 0.0
Cs3 Cs+1 0 0.5 0.5 1 0.0
Hg3 Hg+2 0.744 0.2564 0.249 1 0.0
Cl2 Cl-1 0.119 -0.112 0.884 1 0.0
Cl1 Cl-1 -0.29 -0.011 0.741 1 0.0
Cs2 Cs+1 0.746 0.242 0.741 1 0.0
Hg1 Hg+2 0 0 0 1 0.0
Hg2 Hg+2 0.5 0 0.5 1 0.0
Cl3 Cl-1 0.353 0.11 0.647 1 0.0
Cl5 Cl-1 -0.143 -0.137 0.146 1 0.0
Cl6 Cl-1 -0.489 -0.251 0.037 1 0.0
